data_4115029
loop_
_publ_author_name
'Leanne Beer'
'Jaclyn L. Brusso'
'A. Wallace Cordes'
'Robert C. Haddon'
'Mikhail E. Itkis'
'Kristin Kirschbaum'
'Douglas S. MacGregor'
'Richard T. Oakley'
'A. Alan Pinkerton'
'Robert W. Reed'

_publ_contact_author
;
        Richard Oakley
        Department of Chemistry
        University of Waterloo
        Waterloo, Ontario
        N2L 3G1
        Canada
;
_publ_contact_author_email oakley@sciborg.uwaterloo.ca
_publ_contact_author_fax 519-746-0435
_publ_contact_author_phone 519-888-4582
_publ_section_title
;
 Resonance-Stabilized 1,2,3-Dithiazolo-1,2,3-dithiazolyls as Neutral
 \p-Radical Conductors
;
_journal_name_full 'Journal of the American Chemical Society'
_journal_page_first 9498
_journal_page_last 9509
_journal_paper_doi 10.1021/ja026118s
_journal_volume 124
_journal_year 2002
_chemical_formula_sum 'C6 H3 Cl N3 S4'
_chemical_formula_weight 280.80
_chemical_name_systematic
; 
 ? 
;
_space_group_IT_number 19
_symmetry_cell_setting orthorhombic
_symmetry_space_group_name_Hall 'P 2ac 2ab'
_symmetry_space_group_name_H-M 'P 21 21 21'
_atom_sites_solution_hydrogens geom
_atom_sites_solution_primary direct
_atom_sites_solution_secondary difmap
_audit_creation_method SHELXL-97
_cell_angle_alpha 90.00
_cell_angle_beta 90.00
_cell_angle_gamma 90.00
_cell_formula_units_Z 4
_cell_length_a 4.5386(4)
_cell_length_b 14.2658(10)
_cell_length_c 14.3779(11)
_cell_measurement_reflns_used 884
_cell_measurement_temperature 25(5)
_cell_measurement_theta_max 30
_cell_measurement_theta_min 3
_cell_volume 930.92(13)
_computing_structure_refinement 'SHELXL-97 (Sheldrick, 1997)'
_computing_structure_solution 'SHELXS-97 (Sheldrick, 1990)'
_diffrn_ambient_temperature 25(5)
_diffrn_measured_fraction_theta_full 0.938
_diffrn_measured_fraction_theta_max 0.938
_diffrn_measurement_device_type Platform
_diffrn_measurement_method '\w scans'
_diffrn_radiation_monochromator graphite
_diffrn_radiation_source 'sealed tube'
_diffrn_radiation_type MoK\a
_diffrn_radiation_wavelength 0.71073
_diffrn_reflns_av_R_equivalents 0.0490
_diffrn_reflns_av_sigmaI/netI 0.0418
_diffrn_reflns_limit_h_max 5
_diffrn_reflns_limit_h_min -5
_diffrn_reflns_limit_k_max 11
_diffrn_reflns_limit_k_min -17
_diffrn_reflns_limit_l_max 17
_diffrn_reflns_limit_l_min -17
_diffrn_reflns_number 4358
_diffrn_reflns_theta_full 25.99
_diffrn_reflns_theta_max 25.99
_diffrn_reflns_theta_min 3.17
_exptl_absorpt_coefficient_mu 1.261
_exptl_crystal_colour black
_exptl_crystal_density_diffrn 2.004
_exptl_crystal_description needle
_exptl_crystal_F_000 564
_exptl_crystal_size_max 0.35
_exptl_crystal_size_mid 0.04
_exptl_crystal_size_min 0.04
_refine_diff_density_max 0.664
_refine_diff_density_min -0.581
_refine_diff_density_rms 0.131
_refine_ls_abs_structure_details 'Flack H D (1983), Acta Cryst. A39, 876-881'
_refine_ls_abs_structure_Flack 0.1(2)
_refine_ls_extinction_method none
_refine_ls_goodness_of_fit_ref 1.193
_refine_ls_hydrogen_treatment 'included in the refinement with U(H)=1.5*U(bonded C)'
_refine_ls_matrix_type full
_refine_ls_number_parameters 127
_refine_ls_number_reflns 1657
_refine_ls_number_restraints 0
_refine_ls_restrained_S_all 1.193
_refine_ls_R_factor_all 0.0525
_refine_ls_R_factor_gt 0.0493
_refine_ls_shift/su_max 0.000
_refine_ls_shift/su_mean 0.000
_refine_ls_structure_factor_coef Fsqd
_refine_ls_weighting_details 'calc w=1/[\s^2^(Fo^2^)+(0.0164P)^2^+6.2088P] where P=(Fo^2^+2Fc^2^)/3'
_refine_ls_weighting_scheme calc
_refine_ls_wR_factor_gt 0.1063
_refine_ls_wR_factor_ref 0.1075
_reflns_number_gt 1580
_reflns_number_total 1657
_reflns_threshold_expression >2sigma(I)
_cod_data_source_file ja026118s_s1_2.cif
_cod_data_source_block compound_ClBPMeLT
_cod_original_sg_symbol_H-M P2(1)2(1)2(1)
_cod_database_code 4115029

loop_
_symmetry_equiv_pos_as_xyz
'x, y, z'
'-x+1/2, -y, z+1/2'
'-x, y+1/2, -z+1/2'
'x+1/2, -y+1/2, -z'

loop_
_atom_site_label
_atom_site_type_symbol
_atom_site_fract_x
_atom_site_fract_y
_atom_site_fract_z
_atom_site_U_iso_or_equiv
_atom_site_adp_type
_atom_site_occupancy
_atom_site_symmetry_multiplicity
_atom_site_calc_flag
_atom_site_refinement_flags
C1 C 0.4329(14) 0.6163(4) 0.6873(5) 0.0105(14) Uani 1 1 d .
C2 C 0.4294(15) 0.5534(4) 0.7665(5) 0.0131(15) Uani 1 1 d .
C3 C 0.2535(16) 0.5705(4) 0.8421(4) 0.0103(13) Uani 1 1 d .
C4 C 0.0852(15) 0.6518(4) 0.8439(5) 0.0100(13) Uani 1 1 d .
C5 C 0.0801(14) 0.7139(4) 0.7666(4) 0.0093(13) Uani 1 1 d .
C6 C 0.2442(16) 0.7550(4) 0.6077(4) 0.0121(14) Uani 1 1 d .
H6A H 0.3761 0.7308 0.5613 0.018 Uiso 1 1 calc R
H6B H 0.3046 0.8171 0.6250 0.018 Uiso 1 1 calc R
H6C H 0.0478 0.7570 0.5830 0.018 Uiso 1 1 calc R
Cl1 Cl 0.2444(3) 0.49291(9) 0.93363(10) 0.0112(3) Uani 1 1 d .
N1 N 0.5985(13) 0.6007(3) 0.6147(4) 0.0135(12) Uani 1 1 d .
N2 N 0.2504(12) 0.6941(3) 0.6896(3) 0.0101(10) Uani 1 1 d .
N3 N -0.0844(12) 0.7895(3) 0.7673(4) 0.0111(12) Uani 1 1 d .
S2 S 0.6556(4) 0.45629(10) 0.75364(12) 0.0110(3) Uani 1 1 d .
S1 S 0.7980(3) 0.50237(10) 0.62198(11) 0.0115(3) Uani 1 1 d .
S3 S -0.2795(3) 0.80496(10) 0.86446(11) 0.0098(3) Uani 1 1 d .
S4 S -0.1364(4) 0.68462(10) 0.93718(11) 0.0093(3) Uani 1 1 d .

loop_
_atom_site_aniso_label
_atom_site_aniso_U_11
_atom_site_aniso_U_22
_atom_site_aniso_U_33
_atom_site_aniso_U_23
_atom_site_aniso_U_13
_atom_site_aniso_U_12
C1 0.003(3) 0.009(3) 0.020(4) 0.000(3) -0.001(3) -0.001(2)
C2 0.014(4) 0.006(3) 0.020(4) -0.003(3) -0.005(3) -0.001(2)
C3 0.016(4) 0.013(3) 0.002(3) 0.000(2) -0.002(3) -0.002(3)
C4 0.010(3) 0.008(3) 0.012(3) -0.001(2) -0.003(3) -0.003(2)
C5 0.007(3) 0.011(3) 0.009(3) -0.002(2) -0.001(2) -0.005(2)
C6 0.013(4) 0.015(3) 0.007(3) -0.001(2) 0.009(3) 0.000(3)
Cl1 0.0142(8) 0.0102(6) 0.0092(7) 0.0014(5) -0.0008(7) 0.0004(6)
N1 0.012(3) 0.013(3) 0.016(3) -0.004(2) -0.001(3) 0.001(2)
N2 0.016(3) 0.010(2) 0.004(2) 0.0023(19) 0.001(2) -0.001(2)
N3 0.012(3) 0.012(3) 0.009(3) 0.002(2) 0.000(2) -0.002(2)
S2 0.0129(9) 0.0095(6) 0.0107(8) -0.0017(6) 0.0001(7) 0.0019(6)
S1 0.0104(9) 0.0131(7) 0.0109(8) -0.0026(6) 0.0018(6) -0.0005(6)
S3 0.0102(8) 0.0095(7) 0.0098(7) 0.0005(5) 0.0006(7) 0.0000(6)
S4 0.0118(8) 0.0095(6) 0.0067(7) 0.0010(6) 0.0007(7) 0.0008(6)

loop_
_atom_type_symbol
_atom_type_description
_atom_type_scat_dispersion_real
_atom_type_scat_dispersion_imag
_atom_type_scat_source
C C 0.0033 0.0016 'International Tables Vol C Tables 4.2.6.8 and 6.1.1.4'
H H 0.0000 0.0000 'International Tables Vol C Tables 4.2.6.8 and 6.1.1.4'
N N 0.0061 0.0033 'International Tables Vol C Tables 4.2.6.8 and 6.1.1.4'
S S 0.1246 0.1234 'International Tables Vol C Tables 4.2.6.8 and 6.1.1.4'
Cl Cl 0.1484 0.1585 'International Tables Vol C Tables 4.2.6.8 and 6.1.1.4'

loop_
_geom_angle_atom_site_label_1
_geom_angle_atom_site_label_2
_geom_angle_atom_site_label_3
_geom_angle
N1 C1 N2 120.0(6)
N1 C1 C2 122.0(6)
N2 C1 C2 118.1(6)
C3 C2 C1 121.3(6)
C3 C2 S2 124.9(5)
C1 C2 S2 113.8(5)
C2 C3 C4 118.9(6)
C2 C3 Cl1 120.4(5)
C4 C3 Cl1 120.7(5)
C3 C4 C5 121.0(6)
C3 C4 S4 123.8(5)
C5 C4 S4 115.2(5)
N3 C5 N2 119.6(6)
N3 C5 C4 121.1(6)
N2 C5 C4 119.3(5)
C1 N1 S1 113.8(5)
C5 N2 C1 121.2(5)
C5 N2 C6 120.9(5)
C1 N2 C6 117.9(5)
C5 N3 S3 114.7(5)
C2 S2 S1 91.6(2)
N1 S1 S2 98.7(2)
N3 S3 S4 98.3(2)
C4 S4 S3 90.8(2)

loop_
_geom_bond_atom_site_label_1
_geom_bond_atom_site_label_2
_geom_bond_distance
C1 N1 1.306(9)
C1 N2 1.386(7)
C1 C2 1.449(9)
C2 C3 1.370(9)
C2 S2 1.735(6)
C3 C4 1.389(9)
C3 Cl1 1.720(6)
C4 C5 1.421(8)
C4 S4 1.741(7)
C5 N3 1.311(8)
C5 N2 1.379(8)
C6 N2 1.464(7)
N1 S1 1.673(5)
N3 S3 1.669(6)
S2 S1 2.106(2)
S3 S4 2.113(2)
